data_1503574
loop_
_publ_author_name
'Pandey, Rampal'
'Gupta, Rakesh Kumar'
'Li, Pei-Zhou'
'Xu, Qiang'
'Misra, Arvind'
'Pandey, Daya Shankar'

_publ_section_title
;
 Photoassisted &quot;gate-lock&quot; fluorescence &quot;turn-on&quot; in a
 new Schiff base and coordination ability of E-Z isomers.
;
_journal_issue 2
_journal_name_full 'Organic letters'
_journal_page_first 592
_journal_page_last 595
_journal_paper_doi 10.1021/ol2032043
_journal_volume 14
_journal_year 2012
_chemical_formula_moiety 'C42 H40 Cu2 N8, 2(F6 P)'
_chemical_formula_sum 'C42 H40 Cu2 F12 N8 P2'
_chemical_formula_weight 1073.84
_chemical_name_systematic
; 
 ? 
;
_space_group_IT_number 12
_symmetry_cell_setting monoclinic
_symmetry_space_group_name_Hall '-C 2y'
_symmetry_space_group_name_H-M 'C 1 2/m 1'
_atom_sites_solution_hydrogens geom
_atom_sites_solution_primary direct
_atom_sites_solution_secondary difmap
_audit_creation_method SHELXL-97
_cell_angle_alpha 90.00
_cell_angle_beta 95.76(3)
_cell_angle_gamma 90.00
_cell_formula_units_Z 2
_cell_length_a 17.309(5)
_cell_length_b 16.096(5)
_cell_length_c 8.0997(16)
_cell_measurement_reflns_used 273
_cell_measurement_temperature 293(2)
_cell_measurement_theta_max 26.65
_cell_measurement_theta_min 3.31
_cell_volume 2245.2(11)
_computing_cell_refinement PROCESS-AUTO
_computing_data_collection 'Rigaku IP'
_computing_data_reduction PROCESS-AUTO
_computing_molecular_graphics
;
PLATON (Spek, 2003), ORTEPIII (Burnett & Johnson, 1996) and
ORTEP-3 for
Windows (Farrugia, 1997)
;
_computing_publication_material 'publCIF Westrip, S. P. (2008)'
_computing_structure_refinement 'SHELXL97 (Sheldrick, 1997)'
_computing_structure_solution 'SHELXS97 (Sheldrick, 1997)'
_diffrn_ambient_temperature 293(2)
_diffrn_measured_fraction_theta_full 0.997
_diffrn_measured_fraction_theta_max 0.997
_diffrn_measurement_device_type 'Rigaku ip'
_diffrn_measurement_method '\f and \w'
_diffrn_radiation_monochromator graphite
_diffrn_radiation_source 'fine-focus sealed tube'
_diffrn_radiation_type MoK\a
_diffrn_radiation_wavelength 0.71073
_diffrn_reflns_av_R_equivalents 0.0349
_diffrn_reflns_av_sigmaI/netI 0.0280
_diffrn_reflns_limit_h_max 22
_diffrn_reflns_limit_h_min -22
_diffrn_reflns_limit_k_max 20
_diffrn_reflns_limit_k_min -20
_diffrn_reflns_limit_l_max 10
_diffrn_reflns_limit_l_min -9
_diffrn_reflns_number 11105
_diffrn_reflns_theta_full 27.46
_diffrn_reflns_theta_max 27.46
_diffrn_reflns_theta_min 3.16
_diffrn_standards_interval_time 60
_diffrn_standards_number 2660
_exptl_absorpt_coefficient_mu 1.110
_exptl_absorpt_correction_T_max 0.786
_exptl_absorpt_correction_T_min 0.759
_exptl_absorpt_correction_type multi-scan
_exptl_absorpt_process_details '(SADABS; Sheldrick, 1998)'
_exptl_crystal_colour black
_exptl_crystal_density_diffrn 1.588
_exptl_crystal_density_meas ?
_exptl_crystal_density_method 'not measured'
_exptl_crystal_description Block
_exptl_crystal_F_000 1088
_exptl_crystal_size_max 0.26
_exptl_crystal_size_mid 0.24
_exptl_crystal_size_min 0.22
_refine_diff_density_max 0.791
_refine_diff_density_min -0.741
_refine_diff_density_rms 0.076
_refine_ls_extinction_method none
_refine_ls_goodness_of_fit_ref 1.057
_refine_ls_hydrogen_treatment constr
_refine_ls_matrix_type full
_refine_ls_number_parameters 164
_refine_ls_number_reflns 2660
_refine_ls_number_restraints 0
_refine_ls_restrained_S_all 1.057
_refine_ls_R_factor_all 0.0911
_refine_ls_R_factor_gt 0.0530
_refine_ls_shift/su_max 0.005
_refine_ls_shift/su_mean 0.001
_refine_ls_structure_factor_coef Fsqd
_refine_ls_weighting_details 'calc w=1/[\s^2^(Fo^2^)+(0.0631P)^2^+5.6718P] where P=(Fo^2^+2Fc^2^)/3'
_refine_ls_weighting_scheme calc
_refine_ls_wR_factor_gt 0.1345
_refine_ls_wR_factor_ref 0.1619
_reflns_number_gt 1645
_reflns_number_total 2660
_reflns_threshold_expression >2sigma(I)
_cod_data_source_file ol2032043_si_002.cif
_cod_data_source_block 1
_cod_depositor_comments
;
The following automatic conversions were performed:

'_exptl_absorpt_correction_type' value 'MULTI-SCAN' changed to
'multi-scan' according to
/home/saulius/struct/CIF-dictionaries/cif_core.dic dictionary named
'cif_core.dic' version 2.4.1 from 2010-06-29.

Automatic conversion script
Id: cif_fix_values 1715 2011-07-08 13:25:40Z adriana 

The following automatic conversions were performed:

'_exptl_crystal_density_meas' value 'none' was changed to '?' - the
value is perceived as not measured.

Automatic conversion script
Id: cif_fix_values 3008 2015-01-20 13:52:24Z robertas 
;
_cod_original_sg_symbol_H-M 'C 2/m'
_cod_database_code 1503574

loop_
_symmetry_equiv_pos_as_xyz
'x, y, z'
'-x, y, -z'
'x+1/2, y+1/2, z'
'-x+1/2, y+1/2, -z'
'-x, -y, -z'
'x, -y, z'
'-x+1/2, -y+1/2, -z'
'x+1/2, -y+1/2, z'

loop_
_atom_site_label
_atom_site_type_symbol
_atom_site_fract_x
_atom_site_fract_y
_atom_site_fract_z
_atom_site_U_iso_or_equiv
_atom_site_adp_type
_atom_site_occupancy
_atom_site_symmetry_multiplicity
_atom_site_calc_flag
_atom_site_refinement_flags
Cu1 Cu 0.0000 0.22356(4) 1.0000 0.0657(3) Uani 1 2 d S
N1 N 0.0673(2) 0.28145(19) 0.8478(5) 0.0635(9) Uani 1 1 d .
N2 N 0.09746(16) 0.15160(18) 1.0427(3) 0.0471(7) Uani 1 1 d .
C1 C 0.0523(3) 0.3491(3) 0.7544(7) 0.0899(16) Uani 1 1 d .
H1 H 0.0045 0.3752 0.7559 0.108 Uiso 1 1 calc R
C2 C 0.1054(4) 0.3813(3) 0.6557(8) 0.1035(19) Uani 1 1 d .
H2 H 0.0925 0.4272 0.5888 0.124 Uiso 1 1 calc R
C3 C 0.1767(4) 0.3460(3) 0.6566(7) 0.0904(16) Uani 1 1 d .
H3 H 0.2131 0.3679 0.5917 0.108 Uiso 1 1 calc R
C4 C 0.1945(3) 0.2774(3) 0.7544(5) 0.0679(11) Uani 1 1 d .
H4 H 0.2429 0.2522 0.7573 0.081 Uiso 1 1 calc R
C5 C 0.1381(2) 0.2470(2) 0.8485(5) 0.0533(9) Uani 1 1 d .
C6 C 0.1504(2) 0.1733(2) 0.9517(4) 0.0509(8) Uani 1 1 d .
H6 H 0.1959 0.1426 0.9516 0.061 Uiso 1 1 calc R
C7 C 0.10404(18) 0.0742(2) 1.1292(4) 0.0446(8) Uani 1 1 d .
C8 C 0.1057(2) 0.0756(3) 1.3029(4) 0.0537(9) Uani 1 1 d .
C9 C 0.1034(3) 0.1564(3) 1.3962(5) 0.0761(13) Uani 1 1 d .
H9A H 0.1143 0.1462 1.5130 0.114 Uiso 1 1 calc R
H9B H 0.0528 0.1808 1.3749 0.114 Uiso 1 1 calc R
H9C H 0.1416 0.1937 1.3602 0.114 Uiso 1 1 calc R
C10 C 0.1077(3) 0.0000 1.3836(6) 0.0605(15) Uani 1 2 d S
H10 H 0.1106 0.0000 1.4989 0.073 Uiso 1 2 calc SR
C11 C 0.1021(3) 0.0000 1.0400(5) 0.0403(10) Uani 1 2 d S
C12 C 0.0913(3) 0.0000 0.8523(6) 0.0463(11) Uani 1 2 d S
H12A H 0.0583 -0.0454 0.8141 0.070 Uiso 0.50 1 calc PR
H12B H 0.1409 -0.0060 0.8101 0.070 Uiso 0.50 1 calc PR
H12C H 0.0679 0.0514 0.8137 0.070 Uiso 0.50 1 calc PR
P1 P 0.16175(10) 0.5000 0.1898(2) 0.0759(5) Uani 1 2 d S
F1 F 0.1039(3) 0.5000 0.3279(7) 0.132(2) Uani 1 2 d S
F2 F 0.0929(3) 0.5000 0.0577(8) 0.177(3) Uani 1 2 d S
F3 F 0.2197(3) 0.5000 0.0518(6) 0.134(2) Uani 1 2 d S
F4 F 0.2287(4) 0.5000 0.3189(9) 0.276(7) Uani 1 2 d S
F5 F 0.1579(4) 0.4057(3) 0.1866(8) 0.218(3) Uani 1 1 d .

loop_
_atom_site_aniso_label
_atom_site_aniso_U_11
_atom_site_aniso_U_22
_atom_site_aniso_U_33
_atom_site_aniso_U_23
_atom_site_aniso_U_13
_atom_site_aniso_U_12
Cu1 0.0571(4) 0.0613(5) 0.0832(6) 0.000 0.0298(4) 0.000
N1 0.069(2) 0.0479(17) 0.077(2) 0.0046(16) 0.0241(18) -0.0022(16)
N2 0.0473(15) 0.0502(16) 0.0452(15) -0.0060(13) 0.0113(12) -0.0057(13)
C1 0.099(4) 0.057(3) 0.118(4) 0.020(3) 0.033(3) 0.009(3)
C2 0.132(5) 0.066(3) 0.118(5) 0.033(3) 0.037(4) -0.010(3)
C3 0.102(4) 0.084(3) 0.090(4) 0.012(3) 0.034(3) -0.029(3)
C4 0.069(3) 0.074(3) 0.063(2) -0.002(2) 0.018(2) -0.019(2)
C5 0.057(2) 0.0516(19) 0.054(2) -0.0097(17) 0.0159(17) -0.0152(16)
C6 0.0462(19) 0.058(2) 0.0493(19) -0.0066(17) 0.0111(15) -0.0070(16)
C7 0.0374(16) 0.056(2) 0.0406(17) -0.0036(15) 0.0068(13) -0.0018(14)
C8 0.0474(19) 0.076(3) 0.0389(18) -0.0110(18) 0.0075(15) -0.0058(18)
C9 0.084(3) 0.092(3) 0.055(2) -0.027(2) 0.020(2) -0.016(3)
C10 0.053(3) 0.095(5) 0.034(3) 0.000 0.007(2) 0.000
C11 0.036(2) 0.052(3) 0.034(2) 0.000 0.0064(18) 0.000
C12 0.051(3) 0.055(3) 0.034(2) 0.000 0.009(2) 0.000
P1 0.0618(10) 0.1002(14) 0.0681(11) 0.000 0.0173(8) 0.000
F1 0.151(5) 0.149(5) 0.107(4) 0.000 0.075(3) 0.000
F2 0.077(3) 0.329(11) 0.122(4) 0.000 -0.002(3) 0.000
F3 0.082(3) 0.225(7) 0.099(3) 0.000 0.036(3) 0.000
F4 0.084(4) 0.63(2) 0.111(5) 0.000 -0.026(4) 0.000
F5 0.313(8) 0.116(4) 0.247(7) -0.003(4) 0.128(6) 0.036(4)

loop_
_atom_type_symbol
_atom_type_description
_atom_type_scat_dispersion_real
_atom_type_scat_dispersion_imag
_atom_type_scat_source
C C 0.0033 0.0016 'International Tables Vol C Tables 4.2.6.8 and 6.1.1.4'
H H 0.0000 0.0000 'International Tables Vol C Tables 4.2.6.8 and 6.1.1.4'
Cu Cu 0.3201 1.2651 'International Tables Vol C Tables 4.2.6.8 and 6.1.1.4'
F F 0.0171 0.0103 'International Tables Vol C Tables 4.2.6.8 and 6.1.1.4'
N N 0.0061 0.0033 'International Tables Vol C Tables 4.2.6.8 and 6.1.1.4'
P P 0.1023 0.0942 'International Tables Vol C Tables 4.2.6.8 and 6.1.1.4'

loop_
_geom_angle_atom_site_label_1
_geom_angle_atom_site_label_2
_geom_angle_atom_site_label_3
_geom_angle
_geom_angle_site_symmetry_1
_geom_angle_site_symmetry_3
N1 Cu1 N1 124.72(19) 2_557 .
N1 Cu1 N2 81.19(13) 2_557 2_557
N1 Cu1 N2 132.70(14) . 2_557
N1 Cu1 N2 132.70(14) 2_557 .
N1 Cu1 N2 81.19(13) . .
N2 Cu1 N2 111.08(16) 2_557 .
C1 N1 C5 117.6(4) . .
C1 N1 Cu1 129.3(3) . .
C5 N1 Cu1 113.0(3) . .
C6 N2 C7 119.6(3) . .
C6 N2 Cu1 111.9(3) . .
C7 N2 Cu1 126.9(2) . .
N1 C1 C2 122.1(5) . .
N1 C1 H1 118.9 . .
C2 C1 H1 118.9 . .
C3 C2 C1 119.8(5) . .
C3 C2 H2 120.1 . .
C1 C2 H2 120.1 . .
C2 C3 C4 119.3(5) . .
C2 C3 H3 120.3 . .
C4 C3 H3 120.3 . .
C3 C4 C5 118.1(5) . .
C3 C4 H4 120.9 . .
C5 C4 H4 120.9 . .
N1 C5 C4 122.9(4) . .
N1 C5 C6 114.8(3) . .
C4 C5 C6 122.2(4) . .
N2 C6 C5 118.8(3) . .
N2 C6 H6 120.6 . .
C5 C6 H6 120.6 . .
C11 C7 C8 121.9(3) . .
C11 C7 N2 119.8(3) . .
C8 C7 N2 118.1(3) . .
C10 C8 C7 117.2(4) . .
C10 C8 C9 121.6(3) . .
C7 C8 C9 121.1(4) . .
C8 C9 H9A 109.5 . .
C8 C9 H9B 109.5 . .
H9A C9 H9B 109.5 . .
C8 C9 H9C 109.5 . .
H9A C9 H9C 109.5 . .
H9B C9 H9C 109.5 . .
C8 C10 C8 123.7(5) 6 .
C8 C10 H10 118.1 6 .
C8 C10 H10 118.1 . .
C7 C11 C7 117.9(4) . 6
C7 C11 C12 120.9(2) . .
C7 C11 C12 120.9(2) 6 .
C11 C12 H12A 109.6 . .
C11 C12 H12B 109.6 . .
H12A C12 H12B 109.4 . .
C11 C12 H12C 109.6 . .
H12A C12 H12C 109.4 . .
H12B C12 H12C 109.4 . .
F4 P1 F5 92.4(3) . .
F4 P1 F5 92.4(3) . 6_565
F5 P1 F5 174.7(6) . 6_565
F4 P1 F2 179.8(4) . .
F5 P1 F2 87.6(3) . .
F5 P1 F2 87.6(3) 6_565 .
F4 P1 F1 90.4(4) . .
F5 P1 F1 89.0(2) . .
F5 P1 F1 89.0(2) 6_565 .
F2 P1 F1 89.5(3) . .
F4 P1 F3 89.6(4) . .
F5 P1 F3 91.0(2) . .
F5 P1 F3 91.0(2) 6_565 .
F2 P1 F3 90.6(3) . .
F1 P1 F3 179.9(3) . .

loop_
_geom_bond_atom_site_label_1
_geom_bond_atom_site_label_2
_geom_bond_distance
_geom_bond_site_symmetry_2
Cu1 N1 2.009(3) 2_557
Cu1 N1 2.009(3) .
Cu1 N2 2.047(3) 2_557
Cu1 N2 2.047(3) .
N1 C1 1.336(6) .
N1 C5 1.344(5) .
N2 C6 1.282(4) .
N2 C7 1.428(5) .
C1 C2 1.379(7) .
C1 H1 0.9300 .
C2 C3 1.358(8) .
C2 H2 0.9300 .
C3 C4 1.375(7) .
C3 H3 0.9300 .
C4 C5 1.386(5) .
C4 H4 0.9300 .
C5 C6 1.453(6) .
C6 H6 0.9300 .
C7 C11 1.395(4) .
C7 C8 1.405(5) .
C8 C10 1.380(5) .
C8 C9 1.507(6) .
C9 H9A 0.9600 .
C9 H9B 0.9600 .
C9 H9C 0.9600 .
C10 C8 1.380(5) 6
C10 H10 0.9300 .
C11 C7 1.395(4) 6
C11 C12 1.513(6) .
C12 H12A 0.9612 .
C12 H12B 0.9612 .
C12 H12C 0.9612 .
P1 F4 1.481(6) .
P1 F5 1.519(5) .
P1 F5 1.519(5) 6_565
P1 F2 1.520(6) .
P1 F1 1.574(5) .
P1 F3 1.574(5) .

loop_
_geom_torsion_atom_site_label_1
_geom_torsion_atom_site_label_2
_geom_torsion_atom_site_label_3
_geom_torsion_atom_site_label_4
_geom_torsion
_geom_torsion_site_symmetry_1
_geom_torsion_site_symmetry_4
N1 Cu1 N1 C1 -40.6(4) 2_557 .
N2 Cu1 N1 C1 72.1(5) 2_557 .
N2 Cu1 N1 C1 -177.3(5) . .
N1 Cu1 N1 C5 136.7(3) 2_557 .
N2 Cu1 N1 C5 -110.6(3) 2_557 .
N2 Cu1 N1 C5 0.1(3) . .
N1 Cu1 N2 C6 -133.1(3) 2_557 .
N1 Cu1 N2 C6 -3.2(3) . .
N2 Cu1 N2 C6 129.3(3) 2_557 .
N1 Cu1 N2 C7 61.5(3) 2_557 .
N1 Cu1 N2 C7 -168.6(3) . .
N2 Cu1 N2 C7 -36.1(2) 2_557 .
C5 N1 C1 C2 2.7(8) . .
Cu1 N1 C1 C2 179.9(4) . .
N1 C1 C2 C3 -2.5(10) . .
C1 C2 C3 C4 1.0(9) . .
C2 C3 C4 C5 0.1(8) . .
C1 N1 C5 C4 -1.5(6) . .
Cu1 N1 C5 C4 -179.2(3) . .
C1 N1 C5 C6 -179.6(4) . .
Cu1 N1 C5 C6 2.8(4) . .
C3 C4 C5 N1 0.1(6) . .
C3 C4 C5 C6 178.0(4) . .
C7 N2 C6 C5 172.4(3) . .
Cu1 N2 C6 C5 5.8(4) . .
N1 C5 C6 N2 -5.9(5) . .
C4 C5 C6 N2 176.0(4) . .
C6 N2 C7 C11 -64.2(5) . .
Cu1 N2 C7 C11 100.2(3) . .
C6 N2 C7 C8 121.0(4) . .
Cu1 N2 C7 C8 -74.5(4) . .
C11 C7 C8 C10 1.9(6) . .
N2 C7 C8 C10 176.5(4) . .
C11 C7 C8 C9 -176.7(4) . .
N2 C7 C8 C9 -2.1(5) . .
C7 C8 C10 C8 -2.2(8) . 6
C9 C8 C10 C8 176.4(4) . 6
C8 C7 C11 C7 -1.7(6) . 6
N2 C7 C11 C7 -176.2(2) . 6
C8 C7 C11 C12 173.1(4) . .
N2 C7 C11 C12 -1.4(6) . .
